data_7118237
loop_
_publ_author_name
'Radosavljevic Evans, I.'
'Howard, J.A.K.'
'Withers, R.L.'
'Evans, J.S.O.'

_publ_section_title
;
 Ab initio structure determination of Bi Pb2 V O6 from powder diffraction
 data
;
_journal_name_full 'Chemical Communications'
_journal_page_first 1984
_journal_page_last 1985
_journal_volume 2001
_journal_year 2001
_chemical_formula_sum 'Bi O6 Pb2 V'
_chemical_name_systematic 'Bi Pb2 V O6'
_space_group_IT_number 7
_symmetry_space_group_name_Hall 'P -2yac'
_symmetry_space_group_name_H-M 'P 1 n 1'
_cell_angle_alpha 90
_cell_angle_beta 94.278
_cell_angle_gamma 90
_cell_formula_units_Z 8
_cell_length_a 7.7219
_cell_length_b 5.8443
_cell_length_c 29.0762
_cell_volume 1308.527
_citation_journal_id_ASTM CHCOFS
_cod_data_source_file RadosavljevicEvans_CHCOFS_2001_353.cif
_cod_data_source_block Bi1O6Pb2V1
_cod_original_sg_symbol_Hall 'P -2yc (x-z,y,z)'
_cod_original_formula_sum 'Bi1 O6 Pb2 V1'
_cod_database_code 7118237

loop_
_symmetry_equiv_pos_as_xyz
x,y,z
x+1/2,-y,z+1/2

loop_
_atom_site_label
_atom_site_type_symbol
_atom_site_fract_x
_atom_site_fract_y
_atom_site_fract_z
_atom_site_occupancy
_atom_site_U_iso_or_equiv
O22 O-2 0.37 0.765 0.384 1 0.0
O20 O-2 0.176 0.217 0.457 1 0.0
O8 O-2 0.39184 -0.03279 0.00145 1 0.0
O18 O-2 0.327 0.732 0.718 1 0.0
Bi3 Bi+3 0.616 0.004 0.8975 1 0.0
Pb3 Pb+2 0.867 0.044 0.2781 1 0.0
O17 O-2 0.385 0.19 0.721 1 0.0
O12 O-2 0.08951 -0.65251 0.55468 1 0.0
O7 O-2 0.14523 0.31922 0.00419 1 0.0
O23 O-2 0.047 0.233 0.142 1 0.0
O9 O-2 0.09583 -0.62214 0.6512 1 0.0
V2 V+5 0.174 0.027 0.0035 1 0.0
V4 V+5 0.335 0.51 0.8573 1 0.0
O15 O-2 0.50226 0.49261 0.82161 1 0.0
O2 O-2 0.16801 1.14238 0.26421 1 0.0
O21 O-2 0.023 0.728 0.137 1 0.0
O5 O-2 0.10038 -0.08889 0.0527 1 0.0
O11 O-2 0.12143 -0.22372 0.59811 1 0.0
Bi1 Bi+3 0.074 0.501 0.201 1 0.0
Pb8 Pb+2 0.26 -0.027 0.1284 1 0.0
Pb2 Pb+2 0.803 0.484 0.8201 1 0.0
V1 V+5 0.351 1.056 0.2388 1 0.0
O1 O-2 0.40545 1.25862 0.19935 1 0.0
O3 O-2 0.31289 0.79945 0.21142 1 0.0
Bi4 Bi+3 0.401 0.488 0.447 1 0.0
O6 O-2 0.06031 -0.08617 -0.04402 1 0.0
Pb7 Pb+2 0.928 0.463 0.4737 1 0.0
O4 O-2 0.52053 1.02655 0.28042 1 0.0
Pb5 Pb+2 0.182 -0.012 0.519 1 0.0
V3 V+5 0.028 -0.49 0.6 1 0.0
O13 O-2 0.32443 0.26055 0.88836 1 0.0
O10 O-2 -0.19428 -0.46337 0.59636 1 0.0
Bi2 Bi+3 0.816 -0.007 0.1582 1 0.0
O19 O-2 0.344 0.276 0.376 1 0.0
Pb6 Pb+2 1.007 0.511 0.07584 1 0.0
O24 O-2 0.16 0.704 0.468 1 0.0
O16 O-2 0.14235 0.55131 0.82483 1 0.0
O14 O-2 0.37136 0.73639 0.8947 1 0.0
Pb4 Pb+2 0.117 0.477 0.7295 1 0.0
Pb1 Pb+2 0.588 0.026 0.3747 1 0.0
